data_2023309
loop_
_publ_author_name
'Isobe, Mami'
'Kitagawa, Daichi'
'Kobatake, Seiya'

_publ_section_title
;
 Morphological control for hollow rod crystals of a photochromic
 diarylethene on spherulites by surface properties of substrates.
;
_journal_coeditor_code RM5077
_journal_issue 6
_journal_name_full 'Acta crystallographica Section B, Structural science, crystal engineering and materials'
_journal_page_first 732
_journal_page_last 737
_journal_paper_doi 10.1107/S2052520624009764
_journal_volume 80
_journal_year 2024
_chemical_formula_moiety 'C17 H14 F6 S2'
_chemical_formula_sum 'C17 H14 F6 S2'
_chemical_formula_weight 396.40
_space_group_crystal_system monoclinic
_space_group_IT_number 14
_space_group_name_Hall '-P 2ybc'
_space_group_name_H-M_alt 'P 1 21/c 1'
_symmetry_cell_setting monoclinic
_symmetry_space_group_name_H-M 'P 1 21/c 1'
_atom_sites_solution_hydrogens geom
_audit_creation_method SHELXL-2014/7
_cell_angle_alpha 90
_cell_angle_beta 92.306(3)
_cell_angle_gamma 90
_cell_formula_units_Z 8
_cell_length_a 12.047(3)
_cell_length_b 17.400(5)
_cell_length_c 16.281(5)
_cell_measurement_reflns_used 8153
_cell_measurement_temperature 110.1500
_cell_measurement_theta_max 27.4778
_cell_measurement_theta_min 2.0573
_cell_volume 3410.0(17)
_computing_cell_refinement 'CrystalClear (Rigaku Inc., 2008)'
_computing_data_collection 'CrystalClear (Rigaku Inc., 2008)'
_computing_data_reduction 'CrystalClear (Rigaku Inc., 2008)'
_computing_molecular_graphics 'Yadokari-XG 2009 (Wakita Nemoto et al., 2009)'
_computing_publication_material 'Yadokari-XG 2009 (Wakita,Nemoto et al., 2009)'
_computing_structure_refinement 'SHELXL-2014/7 (Sheldrick, 2014)'
_computing_structure_solution
;
????
;
_diffrn_ambient_temperature 110(2)
_diffrn_detector_area_resol_mean 28.5714
_diffrn_measured_fraction_theta_full 0.993
_diffrn_measured_fraction_theta_max 0.994
_diffrn_measurement_device_type 'Rigaku AFC11 with Saturn 724+ CCD'
_diffrn_measurement_method dtprofit.ref
_diffrn_radiation_monochromator Confocal
_diffrn_radiation_source 'Rotating Anode'
_diffrn_radiation_type MoK\a
_diffrn_radiation_wavelength 0.71075
_diffrn_reflns_av_R_equivalents 0.0638
_diffrn_reflns_av_unetI/netI 0.0487
_diffrn_reflns_Laue_measured_fraction_full 0.993
_diffrn_reflns_Laue_measured_fraction_max 0.994
_diffrn_reflns_limit_h_max 15
_diffrn_reflns_limit_h_min -15
_diffrn_reflns_limit_k_max 21
_diffrn_reflns_limit_k_min -22
_diffrn_reflns_limit_l_max 21
_diffrn_reflns_limit_l_min -21
_diffrn_reflns_number 34668
_diffrn_reflns_point_group_measured_fraction_full 0.993
_diffrn_reflns_point_group_measured_fraction_max 0.994
_diffrn_reflns_theta_full 25.242
_diffrn_reflns_theta_max 27.486
_diffrn_reflns_theta_min 2.444
_diffrn_source 'Rotating Anode'
_exptl_absorpt_coefficient_mu 0.370
_exptl_absorpt_correction_T_max 1.0000
_exptl_absorpt_correction_T_min 0.9352
_exptl_absorpt_correction_type multi-scan
_exptl_absorpt_process_details 'REQAB (Rigaku, 1998)'
_exptl_crystal_colour Colorless
_exptl_crystal_density_diffrn 1.544
_exptl_crystal_description Block
_exptl_crystal_F_000 1616
_exptl_crystal_size_max 0.200
_exptl_crystal_size_mid 0.200
_exptl_crystal_size_min 0.100
_refine_diff_density_max 0.840
_refine_diff_density_min -0.341
_refine_diff_density_rms 0.071
_refine_ls_extinction_method none
_refine_ls_goodness_of_fit_ref 1.005
_refine_ls_hydrogen_treatment constr
_refine_ls_matrix_type full
_refine_ls_number_parameters 459
_refine_ls_number_reflns 7774
_refine_ls_number_restraints 0
_refine_ls_restrained_S_all 1.005
_refine_ls_R_factor_all 0.0570
_refine_ls_R_factor_gt 0.0423
_refine_ls_shift/su_max 0.002
_refine_ls_shift/su_mean 0.000
_refine_ls_structure_factor_coef Fsqd
_refine_ls_weighting_details 'w=1/[\s^2^(Fo^2^)+(0.0649P)^2^] where P=(Fo^2^+2Fc^2^)/3'
_refine_ls_weighting_scheme calc
_refine_ls_wR_factor_gt 0.1040
_refine_ls_wR_factor_ref 0.1128
_reflns_Friedel_coverage 0.000
_reflns_number_gt 5934
_reflns_number_total 7774
_reflns_threshold_expression 'I > 2\s(I)'
_cod_data_source_file rm5077sup1.cif
_cod_data_source_block I
_cod_depositor_comments
;
The following automatic conversions were performed:

data item '_exptl_absorpt_correction_type' value 'Multi-scan' was
changed to 'multi-scan' in accordance with the
/home/data/users/saulius/crontab/automatic-downloads/rss-feeds/IUCr/lib/dictionaries/cif_core.dic
dictionary named 'cif_core.dic' version 2.4.2 last updated on
2011-04-26.

Automatic conversion script
Id: cif_fix_values 8170 2020-07-09 18:12:32Z antanas 

 Adding full bibliography for 2023309.cif.
;
_cod_original_cell_volume 3410.0(16)
_cod_original_sg_symbol_H-M 'P 21/c'
_cod_database_code 2023309
_cod_database_fobs_code 2023309
_shelx_shelxl_version_number 2014/7
_shelx_space_group_comment
;
The symmetry employed for this shelxl refinement is uniquely defined
by the following loop, which should always be used as a source of
symmetry information in preference to the above space-group names.
They are only intended as comments.
;
_shelx_estimated_absorpt_t_min 0.930
_shelx_estimated_absorpt_t_max 0.964

loop_
_space_group_symop_operation_xyz
'x, y, z'
'-x, y+1/2, -z+1/2'
'-x, -y, -z'
'x, -y-1/2, z-1/2'

loop_
_atom_site_label
_atom_site_type_symbol
_atom_site_fract_x
_atom_site_fract_y
_atom_site_fract_z
_atom_site_U_iso_or_equiv
_atom_site_adp_type
_atom_site_occupancy
_atom_site_site_symmetry_order
_atom_site_calc_flag
_atom_site_refinement_flags_posn
_atom_site_refinement_flags_adp
_atom_site_refinement_flags_occupancy
_atom_site_disorder_assembly
_atom_site_disorder_group
C1 C 0.21828(16) 0.07522(11) 0.49614(12) 0.0229(4) Uani 1 1 d . . . . .
H1 H 0.1841 0.1201 0.4689 0.034 Uiso 1 1 calc R U . . .
H2 H 0.2348 0.0363 0.4549 0.034 Uiso 1 1 calc R U . . .
H3 H 0.2873 0.0908 0.5255 0.034 Uiso 1 1 calc R U . . .
C2 C 0.13997(15) 0.04244(10) 0.55584(11) 0.0187(4) Uani 1 1 d . . . . .
C3 C 0.04360(15) 0.07326(10) 0.58251(11) 0.0177(4) Uani 1 1 d . . . . .
H25 H 0.0158 0.1217 0.5642 0.021 Uiso 1 1 calc R U . . .
C4 C -0.01173(15) 0.02668(10) 0.64013(11) 0.0160(4) Uani 1 1 d . . . . .
C5 C 0.04548(15) -0.04083(10) 0.65718(11) 0.0162(4) Uani 1 1 d . . . . .
C6 C -0.12010(15) 0.05001(10) 0.67453(12) 0.0201(4) Uani 1 1 d . . . . .
H4 H -0.1613 0.0040 0.6900 0.030 Uiso 1 1 calc R U . . .
H5 H -0.1638 0.0789 0.6329 0.030 Uiso 1 1 calc R U . . .
H6 H -0.1061 0.0824 0.7231 0.030 Uiso 1 1 calc R U . . .
C7 C 0.01585(14) -0.10320(10) 0.71156(12) 0.0169(4) Uani 1 1 d . . . . .
C8 C 0.02571(16) -0.18540(11) 0.68345(12) 0.0215(4) Uani 1 1 d . . . . .
C9 C -0.00035(15) -0.23435(11) 0.75875(12) 0.0214(4) Uani 1 1 d . . . . .
C10 C -0.06383(15) -0.17937(10) 0.81351(12) 0.0184(4) Uani 1 1 d . . . . .
C11 C -0.02989(14) -0.10016(10) 0.78663(11) 0.0159(4) Uani 1 1 d . . . . .
C12 C 0.13901(15) 0.03353(11) 0.82683(12) 0.0216(4) Uani 1 1 d . . . . .
H7 H 0.1673 -0.0169 0.8108 0.032 Uiso 1 1 calc R U . . .
H8 H 0.1887 0.0558 0.8696 0.032 Uiso 1 1 calc R U . . .
H9 H 0.1355 0.0676 0.7789 0.032 Uiso 1 1 calc R U . . .
C13 C -0.04629(15) -0.03476(10) 0.84053(11) 0.0164(4) Uani 1 1 d . . . . .
C14 C 0.02545(15) 0.02454(10) 0.85908(11) 0.0175(4) Uani 1 1 d . . . . .
C15 C -0.01982(16) 0.07685(10) 0.91606(11) 0.0209(4) Uani 1 1 d . . . . .
H26 H 0.0188 0.1213 0.9356 0.025 Uiso 1 1 calc R U . . .
C16 C -0.12342(16) 0.05779(11) 0.94029(11) 0.0213(4) Uani 1 1 d . . . . .
C17 C -0.19523(18) 0.09925(12) 0.99867(13) 0.0304(5) Uani 1 1 d . . . . .
H10 H -0.2028 0.0682 1.0483 0.046 Uiso 1 1 calc R U . . .
H11 H -0.2688 0.1080 0.9724 0.046 Uiso 1 1 calc R U . . .
H12 H -0.1612 0.1487 1.0135 0.046 Uiso 1 1 calc R U . . .
C18 C 0.65730(15) 0.15706(11) 0.79336(11) 0.0201(4) Uani 1 1 d . . . . .
H13 H 0.5986 0.1873 0.8179 0.030 Uiso 1 1 calc R U . . .
H14 H 0.7277 0.1853 0.7984 0.030 Uiso 1 1 calc R U . . .
H15 H 0.6651 0.1077 0.8220 0.030 Uiso 1 1 calc R U . . .
C19 C 0.57893(14) 0.07733(10) 0.67212(10) 0.0134(4) Uani 1 1 d . . . . .
C20 C 0.62764(14) 0.14314(10) 0.70444(11) 0.0140(4) Uani 1 1 d . . . . .
C21 C 0.65077(14) 0.19706(10) 0.64145(11) 0.0163(4) Uani 1 1 d . . . . .
H27 H 0.6840 0.2457 0.6525 0.020 Uiso 1 1 calc R U . . .
C22 C 0.62109(15) 0.17289(10) 0.56376(11) 0.0171(4) Uani 1 1 d . . . . .
C23 C 0.63396(18) 0.21479(11) 0.48412(12) 0.0257(4) Uani 1 1 d . . . . .
H16 H 0.6487 0.2693 0.4953 0.039 Uiso 1 1 calc R U . . .
H17 H 0.5655 0.2098 0.4500 0.039 Uiso 1 1 calc R U . . .
H18 H 0.6961 0.1927 0.4551 0.039 Uiso 1 1 calc R U . . .
C24 C 0.53688(14) 0.01147(9) 0.71670(10) 0.0122(3) Uani 1 1 d . . . . .
C25 C 0.56385(15) -0.06967(10) 0.69205(10) 0.0141(4) Uani 1 1 d . . . . .
C26 C 0.49718(15) -0.12125(11) 0.74847(11) 0.0173(4) Uani 1 1 d . . . . .
C27 C 0.46746(15) -0.06813(10) 0.81907(11) 0.0181(4) Uani 1 1 d . . . . .
C28 C 0.47615(14) 0.01203(10) 0.78502(10) 0.0136(4) Uani 1 1 d . . . . .
C29 C 0.33915(15) 0.14590(10) 0.70009(10) 0.0169(4) Uani 1 1 d . . . . .
H19 H 0.3948 0.1781 0.6744 0.025 Uiso 1 1 calc R U . . .
H20 H 0.2658 0.1699 0.6928 0.025 Uiso 1 1 calc R U . . .
H21 H 0.3378 0.0950 0.6742 0.025 Uiso 1 1 calc R U . . .
C30 C 0.42558(15) 0.07709(10) 0.82560(10) 0.0138(4) Uani 1 1 d . . . . .
C31 C 0.36827(14) 0.13776(10) 0.79003(10) 0.0139(4) Uani 1 1 d . . . . .
C32 C 0.33309(15) 0.19089(10) 0.85064(11) 0.0163(4) Uani 1 1 d . . . . .
H28 H 0.2932 0.2366 0.8371 0.020 Uiso 1 1 calc R U . . .
C33 C 0.36165(16) 0.17048(10) 0.92953(11) 0.0185(4) Uani 1 1 d . . . . .
C34 C 0.33665(18) 0.21240(11) 1.00741(12) 0.0269(5) Uani 1 1 d . . . . .
H22 H 0.2979 0.2605 0.9938 0.040 Uiso 1 1 calc R U . . .
H23 H 0.4063 0.2238 1.0382 0.040 Uiso 1 1 calc R U . . .
H24 H 0.2895 0.1802 1.0410 0.040 Uiso 1 1 calc R U . . .
F1 F 0.12776(10) -0.20330(6) 0.65642(8) 0.0347(3) Uani 1 1 d . . . . .
F2 F -0.04755(11) -0.20221(6) 0.62057(7) 0.0354(3) Uani 1 1 d . . . . .
F3 F 0.09549(9) -0.25546(7) 0.79899(7) 0.0309(3) Uani 1 1 d . . . . .
F4 F -0.05712(10) -0.29904(6) 0.73966(8) 0.0322(3) Uani 1 1 d . . . . .
F5 F -0.04148(10) -0.19394(6) 0.89411(7) 0.0274(3) Uani 1 1 d . . . . .
F6 F -0.17572(9) -0.19069(6) 0.80091(7) 0.0260(3) Uani 1 1 d . . . . .
F7 F 0.67445(9) -0.08557(6) 0.70346(7) 0.0251(3) Uani 1 1 d . . . . .
F8 F 0.53935(10) -0.08472(6) 0.61183(6) 0.0254(3) Uani 1 1 d . . . . .
F9 F 0.55042(11) -0.18495(6) 0.77269(7) 0.0325(3) Uani 1 1 d . . . . .
F10 F 0.40124(10) -0.14289(7) 0.70797(7) 0.0334(3) Uani 1 1 d . . . . .
F11 F 0.54338(11) -0.07919(6) 0.88306(7) 0.0307(3) Uani 1 1 d . . . . .
F12 F 0.36773(10) -0.08522(6) 0.84865(8) 0.0317(3) Uani 1 1 d . . . . .
S1 S 0.16556(4) -0.04567(3) 0.60099(3) 0.01907(12) Uani 1 1 d . . . . .
S2 S -0.16833(4) -0.02635(3) 0.89374(3) 0.02004(12) Uani 1 1 d . . . . .
S3 S 0.56440(4) 0.08216(2) 0.56572(3) 0.01603(11) Uani 1 1 d . . . . .
S4 S 0.43413(4) 0.08489(3) 0.93196(3) 0.01751(12) Uani 1 1 d . . . . .

loop_
_atom_site_aniso_label
_atom_site_aniso_U_11
_atom_site_aniso_U_22
_atom_site_aniso_U_33
_atom_site_aniso_U_23
_atom_site_aniso_U_13
_atom_site_aniso_U_12
C1 0.0236(10) 0.0235(10) 0.0219(10) 0.0027(8) 0.0027(8) -0.0036(8)
C2 0.0199(9) 0.0191(9) 0.0169(9) 0.0003(7) -0.0022(7) -0.0043(7)
C3 0.0193(9) 0.0141(9) 0.0194(9) 0.0000(7) -0.0029(7) -0.0017(7)
C4 0.0154(9) 0.0150(9) 0.0175(9) -0.0011(7) -0.0004(7) -0.0011(7)
C5 0.0158(9) 0.0137(9) 0.0194(9) -0.0012(7) 0.0026(7) 0.0002(7)
C6 0.0172(9) 0.0172(9) 0.0260(10) 0.0023(8) 0.0026(8) 0.0038(7)
C7 0.0139(9) 0.0140(9) 0.0226(10) -0.0015(7) -0.0001(7) 0.0018(7)
C8 0.0227(10) 0.0173(9) 0.0247(10) -0.0011(8) 0.0027(8) 0.0043(8)
C9 0.0186(9) 0.0123(9) 0.0333(11) 0.0014(8) -0.0004(8) 0.0009(7)
C10 0.0159(9) 0.0168(9) 0.0227(10) 0.0029(7) 0.0012(8) -0.0029(7)
C11 0.0118(8) 0.0131(9) 0.0227(10) 0.0017(7) -0.0006(7) 0.0003(7)
C12 0.0193(10) 0.0198(10) 0.0256(10) 0.0006(8) 0.0003(8) -0.0033(8)
C13 0.0134(9) 0.0162(9) 0.0196(9) 0.0016(7) 0.0015(7) 0.0011(7)
C14 0.0181(9) 0.0146(9) 0.0198(9) 0.0030(7) -0.0002(7) -0.0005(7)
C15 0.0264(11) 0.0160(9) 0.0201(10) -0.0004(7) -0.0027(8) 0.0006(8)
C16 0.0253(10) 0.0217(10) 0.0167(9) 0.0019(8) 0.0000(8) 0.0080(8)
C17 0.0343(12) 0.0325(12) 0.0245(11) -0.0018(9) 0.0029(9) 0.0141(10)
C18 0.0205(10) 0.0203(10) 0.0193(10) -0.0030(7) -0.0023(8) -0.0048(8)
C19 0.0140(9) 0.0140(9) 0.0121(8) -0.0007(6) 0.0018(7) 0.0024(7)
C20 0.0111(8) 0.0137(8) 0.0171(9) -0.0015(7) 0.0015(7) 0.0006(7)
C21 0.0144(9) 0.0125(9) 0.0220(10) 0.0011(7) 0.0021(7) -0.0014(7)
C22 0.0173(9) 0.0139(9) 0.0204(10) 0.0018(7) 0.0039(7) -0.0027(7)
C23 0.0379(12) 0.0189(10) 0.0205(10) 0.0042(8) 0.0032(9) -0.0073(9)
C24 0.0118(8) 0.0134(8) 0.0113(8) 0.0000(7) -0.0013(7) 0.0003(7)
C25 0.0163(9) 0.0142(8) 0.0120(8) -0.0012(7) 0.0026(7) 0.0010(7)
C26 0.0222(9) 0.0118(9) 0.0182(9) -0.0003(7) 0.0027(8) -0.0008(7)
C27 0.0218(10) 0.0173(9) 0.0155(9) 0.0048(7) 0.0058(8) 0.0032(7)
C28 0.0143(8) 0.0137(9) 0.0125(8) 0.0004(7) -0.0013(7) 0.0024(7)
C29 0.0175(9) 0.0173(9) 0.0157(9) 0.0012(7) -0.0008(7) 0.0034(7)
C30 0.0159(9) 0.0132(8) 0.0124(8) -0.0003(6) 0.0017(7) 0.0001(7)
C31 0.0124(8) 0.0133(8) 0.0161(9) 0.0012(7) 0.0020(7) -0.0011(7)
C32 0.0166(9) 0.0112(8) 0.0213(10) -0.0001(7) 0.0043(7) 0.0017(7)
C33 0.0205(10) 0.0140(9) 0.0214(10) -0.0009(7) 0.0057(8) 0.0016(7)
C34 0.0395(12) 0.0214(10) 0.0203(10) -0.0041(8) 0.0058(9) 0.0080(9)
F1 0.0365(8) 0.0211(6) 0.0482(8) 0.0045(5) 0.0222(6) 0.0116(5)
F2 0.0551(9) 0.0202(6) 0.0300(7) -0.0051(5) -0.0114(6) 0.0016(6)
F3 0.0233(6) 0.0279(7) 0.0414(7) 0.0087(5) -0.0011(5) 0.0088(5)
F4 0.0382(8) 0.0145(6) 0.0443(8) -0.0037(5) 0.0065(6) -0.0067(5)
F5 0.0380(7) 0.0201(6) 0.0241(6) 0.0060(5) 0.0006(5) -0.0011(5)
F6 0.0158(6) 0.0198(6) 0.0426(7) 0.0006(5) 0.0044(5) -0.0048(4)
F7 0.0177(6) 0.0195(6) 0.0385(7) 0.0000(5) 0.0065(5) 0.0034(4)
F8 0.0456(8) 0.0187(6) 0.0120(5) -0.0024(4) 0.0007(5) -0.0045(5)
F9 0.0502(8) 0.0168(6) 0.0317(7) 0.0082(5) 0.0171(6) 0.0130(6)
F10 0.0325(7) 0.0382(7) 0.0295(7) -0.0057(5) 0.0029(5) -0.0183(6)
F11 0.0509(8) 0.0239(6) 0.0167(6) 0.0026(5) -0.0079(5) 0.0105(5)
F12 0.0342(7) 0.0196(6) 0.0432(8) 0.0051(5) 0.0242(6) 0.0005(5)
S1 0.0168(2) 0.0184(2) 0.0223(3) 0.00129(18) 0.00507(19) 0.00277(18)
S2 0.0162(2) 0.0219(2) 0.0223(3) 0.00083(19) 0.00453(19) 0.00090(18)
S3 0.0222(2) 0.0141(2) 0.0119(2) 0.00051(16) 0.00166(18) -0.00331(17)
S4 0.0249(3) 0.0161(2) 0.0117(2) -0.00058(16) 0.00225(18) 0.00440(18)

loop_
_atom_type_symbol
_atom_type_description
_atom_type_scat_dispersion_real
_atom_type_scat_dispersion_imag
_atom_type_scat_source
C C 0.0033 0.0016 'International Tables Vol C Tables 4.2.6.8 and 6.1.1.4'
H H 0.0000 0.0000 'International Tables Vol C Tables 4.2.6.8 and 6.1.1.4'
F F 0.0171 0.0103 'International Tables Vol C Tables 4.2.6.8 and 6.1.1.4'
S S 0.1246 0.1234 'International Tables Vol C Tables 4.2.6.8 and 6.1.1.4'

loop_
_geom_angle_atom_site_label_1
_geom_angle_atom_site_label_2
_geom_angle_atom_site_label_3
_geom_angle
_geom_angle_site_symmetry_1
_geom_angle_site_symmetry_3
_geom_angle_publ_flag
C3 C2 C1 128.60(17) . . ?
C3 C2 S1 110.71(14) . . ?
C1 C2 S1 120.68(14) . . ?
C2 C3 C4 114.34(17) . . ?
C5 C4 C3 111.85(16) . . ?
C5 C4 C6 126.13(16) . . ?
C3 C4 C6 122.00(16) . . ?
C4 C5 C7 128.53(17) . . ?
C4 C5 S1 110.64(13) . . ?
C7 C5 S1 120.82(13) . . ?
C11 C7 C5 129.47(16) . . ?
C11 C7 C8 110.42(15) . . ?
C5 C7 C8 119.92(16) . . ?
F2 C8 F1 106.02(15) . . ?
F2 C8 C7 112.14(15) . . ?
F1 C8 C7 113.53(16) . . ?
F2 C8 C9 109.59(16) . . ?
F1 C8 C9 110.37(15) . . ?
C7 C8 C9 105.22(16) . . ?
F4 C9 F3 107.45(15) . . ?
F4 C9 C10 113.28(15) . . ?
F3 C9 C10 108.86(16) . . ?
F4 C9 C8 113.42(16) . . ?
F3 C9 C8 109.80(15) . . ?
C10 C9 C8 103.95(15) . . ?
F5 C10 F6 105.94(14) . . ?
F5 C10 C11 114.02(15) . . ?
F6 C10 C11 111.40(15) . . ?
F5 C10 C9 111.27(15) . . ?
F6 C10 C9 109.53(15) . . ?
C11 C10 C9 104.73(15) . . ?
C7 C11 C13 129.88(16) . . ?
C7 C11 C10 110.44(15) . . ?
C13 C11 C10 119.66(16) . . ?
C14 C13 C11 128.41(17) . . ?
C14 C13 S2 111.36(14) . . ?
C11 C13 S2 120.21(13) . . ?
C13 C14 C15 111.70(17) . . ?
C13 C14 C12 125.41(17) . . ?
C15 C14 C12 122.86(17) . . ?
C16 C15 C14 114.32(17) . . ?
C15 C16 C17 128.71(19) . . ?
C15 C16 S2 110.70(14) . . ?
C17 C16 S2 120.59(16) . . ?
C20 C19 C24 127.79(16) . . ?
C20 C19 S3 111.36(13) . . ?
C24 C19 S3 120.77(13) . . ?
C19 C20 C21 111.34(16) . . ?
C19 C20 C18 125.72(16) . . ?
C21 C20 C18 122.90(16) . . ?
C22 C21 C20 114.32(16) . . ?
C21 C22 C23 128.15(17) . . ?
C21 C22 S3 110.75(13) . . ?
C23 C22 S3 121.10(14) . . ?
C28 C24 C19 127.77(15) . . ?
C28 C24 C25 110.76(14) . . ?
C19 C24 C25 121.39(15) . . ?
F8 C25 F7 105.41(14) . . ?
F8 C25 C24 113.42(14) . . ?
F7 C25 C24 111.91(14) . . ?
F8 C25 C26 111.44(14) . . ?
F7 C25 C26 109.35(14) . . ?
C24 C25 C26 105.37(14) . . ?
F9 C26 F10 107.62(15) . . ?
F9 C26 C27 113.90(15) . . ?
F10 C26 C27 108.16(15) . . ?
F9 C26 C25 113.99(15) . . ?
F10 C26 C25 109.06(14) . . ?
C27 C26 C25 103.92(15) . . ?
F12 C27 F11 105.94(14) . . ?
F12 C27 C28 114.38(15) . . ?
F11 C27 C28 110.81(15) . . ?
F12 C27 C26 112.03(15) . . ?
F11 C27 C26 108.48(15) . . ?
C28 C27 C26 105.15(14) . . ?
C24 C28 C30 128.84(15) . . ?
C24 C28 C27 110.07(14) . . ?
C30 C28 C27 121.08(15) . . ?
C31 C30 C28 128.11(16) . . ?
C31 C30 S4 111.61(13) . . ?
C28 C30 S4 120.28(13) . . ?
C30 C31 C32 111.31(16) . . ?
C30 C31 C29 125.26(16) . . ?
C32 C31 C29 123.33(16) . . ?
C33 C32 C31 114.30(16) . . ?
C32 C33 C34 128.07(17) . . ?
C32 C33 S4 110.77(13) . . ?
C34 C33 S4 121.16(14) . . ?
C2 S1 C5 92.45(9) . . ?
C16 S2 C13 91.93(9) . . ?
C22 S3 C19 92.22(8) . . ?
C33 S4 C30 92.00(9) . . ?

loop_
_geom_bond_atom_site_label_1
_geom_bond_atom_site_label_2
_geom_bond_distance
_geom_bond_site_symmetry_2
_geom_bond_publ_flag
C1 C2 1.495(3) . ?
C2 C3 1.365(3) . ?
C2 S1 1.7227(19) . ?
C3 C4 1.425(3) . ?
C4 C5 1.384(2) . ?
C4 C6 1.497(2) . ?
C5 C7 1.454(2) . ?
C5 S1 1.7445(19) . ?
C7 C11 1.362(3) . ?
C7 C8 1.508(2) . ?
C8 F2 1.356(2) . ?
C8 F1 1.359(2) . ?
C8 C9 1.536(3) . ?
C9 F4 1.347(2) . ?
C9 F3 1.355(2) . ?
C9 C10 1.533(3) . ?
C10 F5 1.353(2) . ?
C10 F6 1.370(2) . ?
C10 C11 1.508(2) . ?
C11 C13 1.455(2) . ?
C12 C14 1.493(3) . ?
C13 C14 1.372(2) . ?
C13 S2 1.7424(19) . ?
C14 C15 1.424(3) . ?
C15 C16 1.365(3) . ?
C16 C17 1.496(3) . ?
C16 S2 1.726(2) . ?
C18 C20 1.497(2) . ?
C19 C20 1.381(2) . ?
C19 C24 1.458(2) . ?
C19 S3 1.7362(18) . ?
C20 C21 1.426(2) . ?
C21 C22 1.367(3) . ?
C22 C23 1.501(3) . ?
C22 S3 1.7209(18) . ?
C24 C28 1.356(3) . ?
C24 C25 1.507(2) . ?
C25 F8 1.353(2) . ?
C25 F7 1.366(2) . ?
C25 C26 1.534(2) . ?
C26 F9 1.332(2) . ?
C26 F10 1.361(2) . ?
C26 C27 1.529(3) . ?
C27 F12 1.345(2) . ?
C27 F11 1.372(2) . ?
C27 C28 1.506(2) . ?
C28 C30 1.457(2) . ?
C29 C31 1.499(2) . ?
C30 C31 1.376(2) . ?
C30 S4 1.7359(18) . ?
C31 C32 1.429(2) . ?
C32 C33 1.363(3) . ?
C33 C34 1.504(3) . ?
C33 S4 1.7260(19) . ?

loop_
_geom_torsion_atom_site_label_1
_geom_torsion_atom_site_label_2
_geom_torsion_atom_site_label_3
_geom_torsion_atom_site_label_4
_geom_torsion
_geom_torsion_site_symmetry_1
_geom_torsion_site_symmetry_2
_geom_torsion_site_symmetry_3
_geom_torsion_site_symmetry_4
_geom_torsion_publ_flag
C1 C2 C3 C4 -179.99(18) . . . . ?
S1 C2 C3 C4 0.2(2) . . . . ?
C2 C3 C4 C5 0.3(2) . . . . ?
C2 C3 C4 C6 -178.37(17) . . . . ?
C3 C4 C5 C7 -179.24(18) . . . . ?
C6 C4 C5 C7 -0.7(3) . . . . ?
C3 C4 C5 S1 -0.6(2) . . . . ?
C6 C4 C5 S1 178.00(15) . . . . ?
C4 C5 C7 C11 -39.6(3) . . . . ?
S1 C5 C7 C11 141.79(18) . . . . ?
C4 C5 C7 C8 134.8(2) . . . . ?
S1 C5 C7 C8 -43.8(2) . . . . ?
C11 C7 C8 F2 108.81(19) . . . . ?
C5 C7 C8 F2 -66.6(2) . . . . ?
C11 C7 C8 F1 -131.06(17) . . . . ?
C5 C7 C8 F1 53.5(2) . . . . ?
C11 C7 C8 C9 -10.3(2) . . . . ?
C5 C7 C8 C9 174.30(16) . . . . ?
F2 C8 C9 F4 22.9(2) . . . . ?
F1 C8 C9 F4 -93.53(19) . . . . ?
C7 C8 C9 F4 143.62(15) . . . . ?
F2 C8 C9 F3 143.08(15) . . . . ?
F1 C8 C9 F3 26.7(2) . . . . ?
C7 C8 C9 F3 -96.16(17) . . . . ?
F2 C8 C9 C10 -100.59(17) . . . . ?
F1 C8 C9 C10 143.01(15) . . . . ?
C7 C8 C9 C10 20.17(19) . . . . ?
F4 C9 C10 F5 90.22(18) . . . . ?
F3 C9 C10 F5 -29.2(2) . . . . ?
C8 C9 C10 F5 -146.23(15) . . . . ?
F4 C9 C10 F6 -26.6(2) . . . . ?
F3 C9 C10 F6 -146.03(14) . . . . ?
C8 C9 C10 F6 96.98(17) . . . . ?
F4 C9 C10 C11 -146.13(15) . . . . ?
F3 C9 C10 C11 94.40(17) . . . . ?
C8 C9 C10 C11 -22.58(18) . . . . ?
C5 C7 C11 C13 -11.1(3) . . . . ?
C8 C7 C11 C13 174.03(17) . . . . ?
C5 C7 C11 C10 170.34(18) . . . . ?
C8 C7 C11 C10 -4.5(2) . . . . ?
F5 C10 C11 C7 139.33(17) . . . . ?
F6 C10 C11 C7 -100.83(18) . . . . ?
C9 C10 C11 C7 17.5(2) . . . . ?
F5 C10 C11 C13 -39.4(2) . . . . ?
F6 C10 C11 C13 80.4(2) . . . . ?
C9 C10 C11 C13 -161.26(16) . . . . ?
C7 C11 C13 C14 -42.2(3) . . . . ?
C10 C11 C13 C14 136.29(19) . . . . ?
C7 C11 C13 S2 139.84(18) . . . . ?
C10 C11 C13 S2 -41.7(2) . . . . ?
C11 C13 C14 C15 -178.61(18) . . . . ?
S2 C13 C14 C15 -0.5(2) . . . . ?
C11 C13 C14 C12 -0.5(3) . . . . ?
S2 C13 C14 C12 177.61(15) . . . . ?
C13 C14 C15 C16 0.0(2) . . . . ?
C12 C14 C15 C16 -178.11(17) . . . . ?
C14 C15 C16 C17 -179.86(18) . . . . ?
C14 C15 C16 S2 0.4(2) . . . . ?
C24 C19 C20 C21 -175.79(16) . . . . ?
S3 C19 C20 C21 0.88(19) . . . . ?
C24 C19 C20 C18 6.3(3) . . . . ?
S3 C19 C20 C18 -177.07(14) . . . . ?
C19 C20 C21 C22 -0.3(2) . . . . ?
C18 C20 C21 C22 177.75(16) . . . . ?
C20 C21 C22 C23 -179.74(18) . . . . ?
C20 C21 C22 S3 -0.5(2) . . . . ?
C20 C19 C24 C28 42.7(3) . . . . ?
S3 C19 C24 C28 -133.65(17) . . . . ?
C20 C19 C24 C25 -133.72(19) . . . . ?
S3 C19 C24 C25 49.9(2) . . . . ?
C28 C24 C25 F8 129.74(16) . . . . ?
C19 C24 C25 F8 -53.3(2) . . . . ?
C28 C24 C25 F7 -111.16(17) . . . . ?
C19 C24 C25 F7 65.8(2) . . . . ?
C28 C24 C25 C26 7.58(19) . . . . ?
C19 C24 C25 C26 -175.40(15) . . . . ?
F8 C25 C26 F9 94.02(18) . . . . ?
F7 C25 C26 F9 -22.1(2) . . . . ?
C24 C25 C26 F9 -142.55(15) . . . . ?
F8 C25 C26 F10 -26.3(2) . . . . ?
F7 C25 C26 F10 -142.39(14) . . . . ?
C24 C25 C26 F10 97.16(16) . . . . ?
F8 C25 C26 C27 -141.43(15) . . . . ?
F7 C25 C26 C27 102.44(16) . . . . ?
C24 C25 C26 C27 -18.01(17) . . . . ?
F9 C26 C27 F12 -88.94(19) . . . . ?
F10 C26 C27 F12 30.6(2) . . . . ?
C25 C26 C27 F12 146.45(14) . . . . ?
F9 C26 C27 F11 27.6(2) . . . . ?
F10 C26 C27 F11 147.24(15) . . . . ?
C25 C26 C27 F11 -96.95(16) . . . . ?
F9 C26 C27 C28 146.24(15) . . . . ?
F10 C26 C27 C28 -94.17(17) . . . . ?
C25 C26 C27 C28 21.64(18) . . . . ?
C19 C24 C28 C30 8.4(3) . . . . ?
C25 C24 C28 C30 -174.79(17) . . . . ?
C19 C24 C28 C27 -170.15(16) . . . . ?
C25 C24 C28 C27 6.6(2) . . . . ?
F12 C27 C28 C24 -141.51(16) . . . . ?
F11 C27 C28 C24 98.83(18) . . . . ?
C26 C27 C28 C24 -18.2(2) . . . . ?
F12 C27 C28 C30 39.8(2) . . . . ?
F11 C27 C28 C30 -79.9(2) . . . . ?
C26 C27 C28 C30 163.10(15) . . . . ?
C24 C28 C30 C31 43.0(3) . . . . ?
C27 C28 C30 C31 -138.60(19) . . . . ?
C24 C28 C30 S4 -136.82(17) . . . . ?
C27 C28 C30 S4 41.6(2) . . . . ?
C28 C30 C31 C32 -178.97(17) . . . . ?
S4 C30 C31 C32 0.82(19) . . . . ?
C28 C30 C31 C29 4.7(3) . . . . ?
S4 C30 C31 C29 -175.54(14) . . . . ?
C30 C31 C32 C33 -0.8(2) . . . . ?
C29 C31 C32 C33 175.64(16) . . . . ?
C31 C32 C33 C34 -179.15(19) . . . . ?
C31 C32 C33 S4 0.4(2) . . . . ?
C3 C2 S1 C5 -0.41(15) . . . . ?
C1 C2 S1 C5 179.73(15) . . . . ?
C4 C5 S1 C2 0.56(15) . . . . ?
C7 C5 S1 C2 179.36(15) . . . . ?
C15 C16 S2 C13 -0.58(15) . . . . ?
C17 C16 S2 C13 179.67(16) . . . . ?
C14 C13 S2 C16 0.61(15) . . . . ?
C11 C13 S2 C16 178.92(15) . . . . ?
C21 C22 S3 C19 0.83(15) . . . . ?
C23 C22 S3 C19 -179.85(16) . . . . ?
C20 C19 S3 C22 -0.99(14) . . . . ?
C24 C19 S3 C22 175.95(15) . . . . ?
C32 C33 S4 C30 0.07(15) . . . . ?
C34 C33 S4 C30 179.65(17) . . . . ?
C31 C30 S4 C33 -0.52(14) . . . . ?
C28 C30 S4 C33 179.28(15) . . . . ?
